data_1518411
loop_
_publ_author_name
'Chen, Ming'
'Li, Lingzhi'
'Nie, Han'
'Tong, Jiaqi'
'Yan, Lulin'
'Xu, Bin'
'Sun, Jing Zhi'
'Tian, Wenjing'
'Zhao, Zujin'
'Qin, Anjun'
'Tang, Ben Zhong'

_publ_section_title
;
 Tetraphenylpyrazine-based AIEgens: facile preparation and tunable light
 emission
;
_journal_issue 3
_journal_name_full 'Chem. Sci.'
_journal_page_first 1932
_journal_paper_doi 10.1039/C4SC03365E
_journal_volume 6
_journal_year 2015
_chemical_formula_moiety 'C42 H32 N2 O2'
_chemical_formula_sum 'C42 H32 N2 O2'
_chemical_formula_weight 596.70
_chemical_name_systematic TPP-2PM
_space_group_crystal_system triclinic
_space_group_IT_number 2
_space_group_name_Hall '-P 1'
_space_group_name_H-M_alt 'P -1'
_symmetry_space_group_name_Hall '-P 1'
_symmetry_space_group_name_H-M 'P -1'
_atom_sites_solution_hydrogens geom
_atom_sites_solution_primary direct
_atom_sites_solution_secondary difmap
_audit_creation_date 2014-05-15
_audit_creation_method
;
Olex2 1.2
(compiled 2014.03.20 svn.r2914 for OlexSys, GUI svn.r4816)
;
_audit_update_record
;
2014-10-30 deposited with the CCDC.
2014-12-11 downloaded from the CCDC.
;
_cell_angle_alpha 101.527(6)
_cell_angle_beta 91.283(6)
_cell_angle_gamma 99.274(6)
_cell_formula_units_Z 2
_cell_length_a 11.1806(8)
_cell_length_b 11.4458(7)
_cell_length_c 12.8610(9)
_cell_measurement_reflns_used 2210
_cell_measurement_temperature 293(2)
_cell_measurement_theta_max 29.3660
_cell_measurement_theta_min 2.9973
_cell_volume 1589.02(19)
_computing_cell_refinement
;
CrysAlisPro, Agilent Technologies,
Version 1.171.35.11 (release 16-05-2011 CrysAlis171 .NET)
(compiled May 16 2011,17:55:39)
;
_computing_data_collection
;
CrysAlisPro, Agilent Technologies,
Version 1.171.35.11 (release 16-05-2011 CrysAlis171 .NET)
(compiled May 16 2011,17:55:39)
;
_computing_data_reduction
;
CrysAlisPro, Agilent Technologies,
Version 1.171.35.11 (release 16-05-2011 CrysAlis171 .NET)
(compiled May 16 2011,17:55:39)
;
_computing_molecular_graphics 'Olex2 (Dolomanov et al., 2009)'
_computing_publication_material 'Olex2 (Dolomanov et al., 2009)'
_computing_structure_refinement 'ShelXL (Sheldrick, 2008)'
_computing_structure_solution 'ShelXS (Sheldrick, 2008)'
_diffrn_ambient_temperature 293.15
_diffrn_detector_area_resol_mean 10.3592
_diffrn_measured_fraction_theta_full 0.997
_diffrn_measured_fraction_theta_max 0.997
_diffrn_measurement_device_type 'Xcalibur, Atlas, Gemini ultra'
_diffrn_measurement_method '\w scans'
_diffrn_orient_matrix_UB_11 -0.0502808000
_diffrn_orient_matrix_UB_12 0.0112263000
_diffrn_orient_matrix_UB_13 0.0308752000
_diffrn_orient_matrix_UB_21 0.0399904000
_diffrn_orient_matrix_UB_22 0.0254874000
_diffrn_orient_matrix_UB_23 0.0453222000
_diffrn_orient_matrix_UB_31 0.0042164000
_diffrn_orient_matrix_UB_32 0.0578109000
_diffrn_orient_matrix_UB_33 -0.0130745000
_diffrn_radiation_monochromator graphite
_diffrn_radiation_type MoK\a
_diffrn_radiation_wavelength 0.71073
_diffrn_reflns_av_R_equivalents 0.0316
_diffrn_reflns_av_unetI/netI 0.0565
_diffrn_reflns_limit_h_max 13
_diffrn_reflns_limit_h_min -13
_diffrn_reflns_limit_k_max 11
_diffrn_reflns_limit_k_min -13
_diffrn_reflns_limit_l_max 14
_diffrn_reflns_limit_l_min -15
_diffrn_reflns_number 10446
_diffrn_reflns_theta_full 25.35
_diffrn_reflns_theta_max 25.35
_diffrn_reflns_theta_min 3.00
_diffrn_source 'Enhance (Mo) X-ray Source'
_exptl_absorpt_coefficient_mu 0.076
_exptl_absorpt_correction_T_max 1.00000
_exptl_absorpt_correction_T_min 0.74873
_exptl_absorpt_correction_type multi-scan
_exptl_absorpt_process_details
;
CrysAlisPro, Agilent Technologies,
Version 1.171.35.11 (release 16-05-2011 CrysAlis171 .NET)
(compiled May 16 2011,17:55:39)
Empirical absorption correction using spherical harmonics,
 implemented in SCALE3 ABSPACK scaling algorithm.
;
_exptl_crystal_colour colorless
_exptl_crystal_density_diffrn 1.247
_exptl_crystal_density_method 'not measured'
_exptl_crystal_description platelet
_exptl_crystal_F_000 628
_exptl_crystal_preparation Luminescent
_exptl_crystal_size_max 0.48
_exptl_crystal_size_mid 0.32
_exptl_crystal_size_min 0.15
_refine_diff_density_max 0.388
_refine_diff_density_min -0.191
_refine_diff_density_rms 0.040
_refine_ls_extinction_method none
_refine_ls_goodness_of_fit_ref 1.010
_refine_ls_hydrogen_treatment constr
_refine_ls_matrix_type full
_refine_ls_number_parameters 417
_refine_ls_number_reflns 5822
_refine_ls_number_restraints 0
_refine_ls_restrained_S_all 1.010
_refine_ls_R_factor_all 0.1027
_refine_ls_R_factor_gt 0.0565
_refine_ls_shift/su_max 0.000
_refine_ls_shift/su_mean 0.000
_refine_ls_structure_factor_coef Fsqd
_refine_ls_weighting_details 'calc w=1/[\s^2^(Fo^2^)+(0.0799P)^2^+0.0000P] where P=(Fo^2^+2Fc^2^)/3'
_refine_ls_weighting_scheme calc
_refine_ls_wR_factor_gt 0.1377
_refine_ls_wR_factor_ref 0.1674
_reflns_number_gt 3512
_reflns_number_total 5822
_reflns_threshold_expression >2sigma(I)
_cod_data_source_file c4sc03365e2.cif
_cod_data_source_block TPP-2PM
_cod_depositor_comments 'Adding full bibliography for 1518409--1518412.cif.'
_cod_database_code 1518411
_chemical_oxdiff_formula 'c10 h10 n2'
_reflns_odcompleteness_completeness 99.60
_reflns_odcompleteness_iscentric 1
_reflns_odcompleteness_theta 26.32
_olex2_refinement_description
;
1. Fixed Uiso
 At 1.2 times of:
  All C(H) groups
 At 1.5 times of:
  All C(H,H,H) groups
2.a Aromatic/amide H refined with riding coordinates:
 C6(H6), C7(H7), C9(H9), C10(H10), C12(H12), C13(H13), C15(H15), C16(H16),
 C19(H19), C20(H20), C21(H21), C22(H22), C23(H23), C25(H25), C26(H26), C27(H27),
  C28(H28), C29(H29), C31(H31), C32(H32), C34(H34), C35(H35), C37(H37),
 C38(H38), C40(H40), C41(H41)
2.b Idealised Me refined as rotating group:
 C17(H17A,H17B,H17C), C42(H42A,H42B,H42C)
;

loop_
_space_group_symop_id
_space_group_symop_operation_xyz
1 'x, y, z'
2 '-x, -y, -z'

loop_
_atom_site_label
_atom_site_type_symbol
_atom_site_fract_x
_atom_site_fract_y
_atom_site_fract_z
_atom_site_U_iso_or_equiv
_atom_site_adp_type
_atom_site_occupancy
_atom_site_calc_flag
_atom_site_refinement_flags_posn
O1 O 1.78086(17) -0.22146(18) 0.10452(16) 0.0812(6) Uani 1 d .
O2 O 0.7072(2) 0.6098(2) -0.26324(18) 0.1017(7) Uani 1 d .
N1 N 0.94311(17) 0.06620(15) 0.24320(15) 0.0480(5) Uani 1 d .
N2 N 0.79130(17) -0.01183(15) 0.38913(14) 0.0454(5) Uani 1 d .
C1 C 0.9655(2) -0.02524(18) 0.28756(18) 0.0452(5) Uani 1 d .
C2 C 0.8810(2) -0.07197(18) 0.35399(17) 0.0449(5) Uani 1 d .
C3 C 0.7767(2) 0.08721(18) 0.35214(18) 0.0440(5) Uani 1 d .
C4 C 0.8465(2) 0.11913(18) 0.26999(18) 0.0450(5) Uani 1 d .
C5 C 1.0838(2) -0.06499(18) 0.26118(18) 0.0458(6) Uani 1 d .
C6 C 1.1313(2) -0.0524(2) 0.16399(19) 0.0533(6) Uani 1 d .
H6 H 1.0861 -0.0245 0.1154 0.064 Uiso 1 calc R
C7 C 1.2428(2) -0.0804(2) 0.1385(2) 0.0539(6) Uani 1 d .
H7 H 1.2707 -0.0735 0.0721 0.065 Uiso 1 calc R
C8 C 1.3157(2) -0.11917(19) 0.20982(18) 0.0470(6) Uani 1 d .
C9 C 1.2680(2) -0.13208(19) 0.30687(19) 0.0496(6) Uani 1 d .
H9 H 1.3139 -0.1585 0.3560 0.060 Uiso 1 calc R
C10 C 1.1540(2) -0.10657(19) 0.33180(19) 0.0498(6) Uani 1 d .
H10 H 1.1240 -0.1174 0.3967 0.060 Uiso 1 calc R
C11 C 1.4379(2) -0.1444(2) 0.18236(19) 0.0505(6) Uani 1 d .
C12 C 1.5068(2) -0.0821(2) 0.1179(2) 0.0636(7) Uani 1 d .
H12 H 1.4758 -0.0220 0.0923 0.076 Uiso 1 calc R
C13 C 1.6203(2) -0.1050(2) 0.0897(2) 0.0678(7) Uani 1 d .
H13 H 1.6641 -0.0615 0.0451 0.081 Uiso 1 calc R
C14 C 1.6680(2) -0.1920(2) 0.1276(2) 0.0611(7) Uani 1 d .
C15 C 1.6024(2) -0.2560(2) 0.1937(2) 0.0633(7) Uani 1 d .
H15 H 1.6352 -0.3145 0.2204 0.076 Uiso 1 calc R
C16 C 1.4882(2) -0.2336(2) 0.2203(2) 0.0592(7) Uani 1 d .
H16 H 1.4440 -0.2781 0.2639 0.071 Uiso 1 calc R
C17 C 1.8433(3) -0.1699(3) 0.0263(3) 0.0926(10) Uani 1 d .
H17A H 1.7952 -0.1930 -0.0396 0.139 Uiso 1 calc GR
H17B H 1.9194 -0.1981 0.0168 0.139 Uiso 1 calc GR
H17C H 1.8577 -0.0833 0.0483 0.139 Uiso 1 calc GR
C18 C 0.8831(2) -0.18712(19) 0.3911(2) 0.0491(6) Uani 1 d .
C19 C 0.8994(2) -0.2922(2) 0.3211(2) 0.0667(7) Uani 1 d .
H19 H 0.9095 -0.2916 0.2496 0.080 Uiso 1 calc R
C20 C 0.9005(3) -0.3976(2) 0.3580(3) 0.0873(10) Uani 1 d .
H20 H 0.9091 -0.4685 0.3109 0.105 Uiso 1 calc R
C21 C 0.8890(3) -0.3979(3) 0.4648(4) 0.0954(11) Uani 1 d .
H21 H 0.8929 -0.4681 0.4897 0.115 Uiso 1 calc R
C22 C 0.8718(3) -0.2949(3) 0.5340(3) 0.0838(9) Uani 1 d .
H22 H 0.8635 -0.2950 0.6057 0.101 Uiso 1 calc R
C23 C 0.8669(2) -0.1912(2) 0.4960(2) 0.0623(7) Uani 1 d .
H23 H 0.8522 -0.1223 0.5426 0.075 Uiso 1 calc R
C24 C 0.6856(2) 0.15708(19) 0.40444(18) 0.0466(6) Uani 1 d .
C25 C 0.5698(2) 0.1009(2) 0.4180(2) 0.0542(6) Uani 1 d .
H25 H 0.5476 0.0180 0.3924 0.065 Uiso 1 calc R
C26 C 0.4869(2) 0.1653(3) 0.4689(2) 0.0667(7) Uani 1 d .
H26 H 0.4090 0.1262 0.4767 0.080 Uiso 1 calc R
C27 C 0.5186(3) 0.2869(3) 0.5080(2) 0.0774(9) Uani 1 d .
H27 H 0.4623 0.3304 0.5422 0.093 Uiso 1 calc R
C28 C 0.6332(3) 0.3445(3) 0.4966(2) 0.0793(9) Uani 1 d .
H28 H 0.6553 0.4270 0.5241 0.095 Uiso 1 calc R
C29 C 0.7166(3) 0.2795(2) 0.4441(2) 0.0673(7) Uani 1 d .
H29 H 0.7940 0.3190 0.4356 0.081 Uiso 1 calc R
C30 C 0.8229(2) 0.20703(19) 0.20415(18) 0.0473(6) Uani 1 d .
C31 C 0.7058(2) 0.22121(19) 0.17606(19) 0.0530(6) Uani 1 d .
H31 H 0.6398 0.1830 0.2065 0.064 Uiso 1 calc R
C32 C 0.6867(2) 0.2915(2) 0.10345(19) 0.0524(6) Uani 1 d .
H32 H 0.6076 0.2992 0.0858 0.063 Uiso 1 calc R
C33 C 0.7817(2) 0.35077(18) 0.05624(19) 0.0484(6) Uani 1 d .
C34 C 0.8986(2) 0.3396(2) 0.08705(19) 0.0546(6) Uani 1 d .
H34 H 0.9646 0.3807 0.0590 0.066 Uiso 1 calc R
C35 C 0.9184(2) 0.2683(2) 0.15868(19) 0.0527(6) Uani 1 d .
H35 H 0.9975 0.2614 0.1768 0.063 Uiso 1 calc R
C36 C 0.7600(2) 0.42032(19) -0.02607(19) 0.0512(6) Uani 1 d .
C37 C 0.6719(3) 0.4926(2) -0.0177(2) 0.0653(7) Uani 1 d .
H37 H 0.6254 0.4985 0.0416 0.078 Uiso 1 calc R
C38 C 0.6504(3) 0.5568(2) -0.0948(2) 0.0726(8) Uani 1 d .
H38 H 0.5903 0.6049 -0.0873 0.087 Uiso 1 calc R
C39 C 0.7198(3) 0.5485(2) -0.1840(2) 0.0679(8) Uani 1 d .
C40 C 0.8062(3) 0.4757(2) -0.1948(2) 0.0674(7) Uani 1 d .
H40 H 0.8516 0.4685 -0.2548 0.081 Uiso 1 calc R
C41 C 0.8262(2) 0.4124(2) -0.1166(2) 0.0594(7) Uani 1 d .
H41 H 0.8854 0.3634 -0.1249 0.071 Uiso 1 calc R
C42 C 0.6185(4) 0.6869(5) -0.2552(3) 0.155(2) Uani 1 d .
H42A H 0.6236 0.7280 -0.3135 0.232 Uiso 1 calc GR
H42B H 0.6329 0.7452 -0.1894 0.232 Uiso 1 calc GR
H42C H 0.5391 0.6394 -0.2574 0.232 Uiso 1 calc GR

loop_
_atom_site_aniso_label
_atom_site_aniso_U_11
_atom_site_aniso_U_22
_atom_site_aniso_U_33
_atom_site_aniso_U_23
_atom_site_aniso_U_13
_atom_site_aniso_U_12
O1 0.0508(12) 0.1171(15) 0.0780(14) 0.0163(12) 0.0147(10) 0.0239(11)
O2 0.1139(19) 0.1313(17) 0.0865(16) 0.0687(14) 0.0190(14) 0.0394(15)
N1 0.0475(12) 0.0542(11) 0.0491(12) 0.0203(9) 0.0104(9) 0.0151(9)
N2 0.0483(11) 0.0478(10) 0.0430(11) 0.0130(8) 0.0096(9) 0.0108(9)
C1 0.0468(14) 0.0497(12) 0.0418(13) 0.0117(10) 0.0075(11) 0.0131(10)
C2 0.0486(14) 0.0499(12) 0.0396(13) 0.0124(10) 0.0067(11) 0.0133(10)
C3 0.0444(13) 0.0487(12) 0.0412(13) 0.0123(10) 0.0084(10) 0.0099(10)
C4 0.0442(13) 0.0476(12) 0.0465(14) 0.0143(10) 0.0096(11) 0.0111(10)
C5 0.0475(14) 0.0493(12) 0.0445(14) 0.0140(10) 0.0099(11) 0.0133(10)
C6 0.0482(15) 0.0714(15) 0.0497(15) 0.0280(12) 0.0081(12) 0.0180(12)
C7 0.0496(15) 0.0742(15) 0.0467(14) 0.0261(12) 0.0149(12) 0.0179(12)
C8 0.0418(13) 0.0536(13) 0.0460(14) 0.0104(10) 0.0046(11) 0.0090(10)
C9 0.0468(14) 0.0635(14) 0.0435(14) 0.0169(11) 0.0021(11) 0.0169(11)
C10 0.0515(15) 0.0633(14) 0.0406(13) 0.0177(11) 0.0104(11) 0.0178(11)
C11 0.0449(14) 0.0606(14) 0.0449(14) 0.0082(11) 0.0011(11) 0.0093(11)
C12 0.0497(16) 0.0807(17) 0.0687(19) 0.0308(14) 0.0094(14) 0.0155(13)
C13 0.0495(17) 0.0936(19) 0.0683(19) 0.0338(15) 0.0153(14) 0.0131(14)
C14 0.0384(14) 0.0870(18) 0.0554(17) 0.0051(14) 0.0063(12) 0.0145(13)
C15 0.0534(16) 0.0794(17) 0.0637(18) 0.0212(14) 0.0082(14) 0.0224(13)
C16 0.0521(16) 0.0727(16) 0.0570(16) 0.0201(12) 0.0100(13) 0.0136(12)
C17 0.0523(18) 0.147(3) 0.076(2) 0.018(2) 0.0245(16) 0.0156(18)
C18 0.0460(14) 0.0514(13) 0.0541(15) 0.0174(11) 0.0102(11) 0.0114(10)
C19 0.0720(19) 0.0567(15) 0.0730(19) 0.0120(13) 0.0145(15) 0.0156(13)
C20 0.096(2) 0.0512(16) 0.120(3) 0.0187(17) 0.020(2) 0.0239(15)
C21 0.092(3) 0.065(2) 0.145(4) 0.054(2) 0.021(2) 0.0181(17)
C22 0.101(2) 0.076(2) 0.087(2) 0.0449(17) 0.0202(19) 0.0163(17)
C23 0.0768(19) 0.0534(14) 0.0638(18) 0.0249(12) 0.0178(14) 0.0136(12)
C24 0.0534(15) 0.0525(13) 0.0405(13) 0.0183(10) 0.0126(11) 0.0161(11)
C25 0.0503(15) 0.0644(14) 0.0559(16) 0.0241(12) 0.0136(12) 0.0168(12)
C26 0.0550(17) 0.092(2) 0.0671(18) 0.0375(15) 0.0165(14) 0.0266(15)
C27 0.086(2) 0.100(2) 0.0643(19) 0.0295(16) 0.0272(16) 0.0510(19)
C28 0.098(2) 0.0616(16) 0.082(2) 0.0086(14) 0.0253(19) 0.0277(16)
C29 0.0728(19) 0.0573(16) 0.0738(19) 0.0125(13) 0.0284(15) 0.0152(13)
C30 0.0467(14) 0.0528(13) 0.0484(14) 0.0184(10) 0.0112(11) 0.0151(10)
C31 0.0481(15) 0.0606(14) 0.0585(16) 0.0272(12) 0.0174(12) 0.0128(11)
C32 0.0459(14) 0.0614(14) 0.0582(16) 0.0234(12) 0.0113(12) 0.0189(11)
C33 0.0522(15) 0.0479(12) 0.0493(14) 0.0148(10) 0.0100(12) 0.0139(11)
C34 0.0492(15) 0.0621(14) 0.0590(16) 0.0276(12) 0.0117(12) 0.0084(11)
C35 0.0429(14) 0.0650(14) 0.0569(16) 0.0249(12) 0.0099(12) 0.0129(11)
C36 0.0549(15) 0.0536(13) 0.0486(15) 0.0156(11) 0.0097(12) 0.0123(11)
C37 0.082(2) 0.0667(15) 0.0589(17) 0.0241(13) 0.0203(15) 0.0310(14)
C38 0.083(2) 0.0757(17) 0.074(2) 0.0305(15) 0.0138(17) 0.0362(15)
C39 0.073(2) 0.0728(16) 0.0687(19) 0.0372(14) 0.0010(16) 0.0159(14)
C40 0.0667(18) 0.0836(17) 0.0589(17) 0.0307(14) 0.0179(14) 0.0112(15)
C41 0.0580(16) 0.0649(15) 0.0620(17) 0.0255(13) 0.0122(13) 0.0133(12)
C42 0.164(4) 0.244(5) 0.122(3) 0.118(4) 0.027(3) 0.128(4)

loop_
_atom_type_symbol
_atom_type_description
_atom_type_scat_dispersion_real
_atom_type_scat_dispersion_imag
_atom_type_scat_source
C C 0.0033 0.0016 'International Tables Vol C Tables 4.2.6.8 and 6.1.1.4'
H H 0.0000 0.0000 'International Tables Vol C Tables 4.2.6.8 and 6.1.1.4'
N N 0.0061 0.0033 'International Tables Vol C Tables 4.2.6.8 and 6.1.1.4'
O O 0.0106 0.0060 'International Tables Vol C Tables 4.2.6.8 and 6.1.1.4'

loop_
_geom_angle_atom_site_label_1
_geom_angle_atom_site_label_2
_geom_angle_atom_site_label_3
_geom_angle
C14 O1 C17 117.5(2)
C39 O2 C42 118.6(3)
C4 N1 C1 120.0(2)
C2 N2 C3 119.30(19)
N1 C1 C2 119.3(2)
N1 C1 C5 114.2(2)
C2 C1 C5 126.48(19)
N2 C2 C1 120.10(18)
N2 C2 C18 115.6(2)
C1 C2 C18 124.3(2)
N2 C3 C4 119.80(19)
N2 C3 C24 115.95(19)
C4 C3 C24 124.25(19)
N1 C4 C3 119.62(19)
N1 C4 C30 114.2(2)
C3 C4 C30 126.1(2)
C6 C5 C1 118.97(19)
C10 C5 C1 123.2(2)
C10 C5 C6 117.6(2)
C5 C6 H6 119.3
C7 C6 C5 121.4(2)
C7 C6 H6 119.3
C6 C7 H7 119.2
C6 C7 C8 121.6(2)
C8 C7 H7 119.2
C7 C8 C11 120.7(2)
C9 C8 C7 117.0(2)
C9 C8 C11 122.3(2)
C8 C9 H9 119.2
C10 C9 C8 121.5(2)
C10 C9 H9 119.2
C5 C10 H10 119.6
C9 C10 C5 120.9(2)
C9 C10 H10 119.6
C12 C11 C8 121.3(2)
C12 C11 C16 117.1(2)
C16 C11 C8 121.6(2)
C11 C12 H12 118.7
C11 C12 C13 122.5(2)
C13 C12 H12 118.7
C12 C13 H13 120.2
C14 C13 C12 119.6(3)
C14 C13 H13 120.2
C13 C14 O1 124.1(3)
C13 C14 C15 119.8(2)
C15 C14 O1 116.1(2)
C14 C15 H15 119.9
C14 C15 C16 120.1(2)
C16 C15 H15 119.9
C11 C16 H16 119.6
C15 C16 C11 120.8(2)
C15 C16 H16 119.6
O1 C17 H17A 109.5
O1 C17 H17B 109.5
O1 C17 H17C 109.5
H17A C17 H17B 109.5
H17A C17 H17C 109.5
H17B C17 H17C 109.5
C19 C18 C2 121.3(2)
C23 C18 C2 120.0(2)
C23 C18 C19 118.7(2)
C18 C19 H19 120.1
C20 C19 C18 119.9(3)
C20 C19 H19 120.1
C19 C20 H20 119.9
C21 C20 C19 120.2(3)
C21 C20 H20 119.9
C20 C21 H21 119.9
C22 C21 C20 120.2(3)
C22 C21 H21 119.9
C21 C22 H22 120.3
C21 C22 C23 119.3(3)
C23 C22 H22 120.3
C18 C23 C22 121.7(3)
C18 C23 H23 119.2
C22 C23 H23 119.2
C25 C24 C3 121.3(2)
C29 C24 C3 120.3(2)
C29 C24 C25 118.4(2)
C24 C25 H25 119.5
C26 C25 C24 121.0(2)
C26 C25 H25 119.5
C25 C26 H26 119.9
C27 C26 C25 120.1(3)
C27 C26 H26 119.9
C26 C27 H27 120.0
C26 C27 C28 120.0(3)
C28 C27 H27 120.0
C27 C28 H28 120.1
C27 C28 C29 119.9(3)
C29 C28 H28 120.1
C24 C29 C28 120.6(3)
C24 C29 H29 119.7
C28 C29 H29 119.7
C31 C30 C4 122.3(2)
C35 C30 C4 119.9(2)
C35 C30 C31 117.5(2)
C30 C31 H31 119.7
C32 C31 C30 120.7(2)
C32 C31 H31 119.7
C31 C32 H32 119.0
C31 C32 C33 122.0(2)
C33 C32 H32 119.0
C32 C33 C34 117.2(2)
C32 C33 C36 121.6(2)
C34 C33 C36 121.2(2)
C33 C34 H34 119.4
C35 C34 C33 121.2(2)
C35 C34 H34 119.4
C30 C35 H35 119.2
C34 C35 C30 121.5(2)
C34 C35 H35 119.2
C37 C36 C33 121.8(2)
C37 C36 C41 117.2(2)
C41 C36 C33 121.0(2)
C36 C37 H37 119.0
C36 C37 C38 122.0(3)
C38 C37 H37 119.0
C37 C38 H38 120.3
C37 C38 C39 119.3(2)
C39 C38 H38 120.3
O2 C39 C38 123.8(3)
O2 C39 C40 116.7(3)
C40 C39 C38 119.6(2)
C39 C40 H40 120.0
C39 C40 C41 120.1(3)
C41 C40 H40 120.0
C36 C41 H41 119.1
C40 C41 C36 121.8(2)
C40 C41 H41 119.1
O2 C42 H42A 109.5
O2 C42 H42B 109.5
O2 C42 H42C 109.5
H42A C42 H42B 109.5
H42A C42 H42C 109.5
H42B C42 H42C 109.5

loop_
_geom_bond_atom_site_label_1
_geom_bond_atom_site_label_2
_geom_bond_distance
O1 C14 1.381(3)
O1 C17 1.409(3)
O2 C39 1.365(3)
O2 C42 1.422(4)
N1 C1 1.342(3)
N1 C4 1.340(3)
N2 C2 1.343(3)
N2 C3 1.345(3)
C1 C2 1.402(3)
C1 C5 1.491(3)
C2 C18 1.492(3)
C3 C4 1.399(3)
C3 C24 1.486(3)
C4 C30 1.488(3)
C5 C6 1.393(3)
C5 C10 1.389(3)
C6 H6 0.9300
C6 C7 1.368(3)
C7 H7 0.9300
C7 C8 1.396(3)
C8 C9 1.394(3)
C8 C11 1.478(3)
C9 H9 0.9300
C9 C10 1.383(3)
C10 H10 0.9300
C11 C12 1.370(3)
C11 C16 1.403(3)
C12 H12 0.9300
C12 C13 1.379(3)
C13 H13 0.9300
C13 C14 1.367(4)
C14 C15 1.379(4)
C15 H15 0.9300
C15 C16 1.379(3)
C16 H16 0.9300
C17 H17A 0.9600
C17 H17B 0.9600
C17 H17C 0.9600
C18 C19 1.392(3)
C18 C23 1.374(3)
C19 H19 0.9300
C19 C20 1.384(4)
C20 H20 0.9300
C20 C21 1.382(5)
C21 H21 0.9300
C21 C22 1.371(5)
C22 H22 0.9300
C22 C23 1.379(3)
C23 H23 0.9300
C24 C25 1.381(3)
C24 C29 1.376(3)
C25 H25 0.9300
C25 C26 1.373(3)
C26 H26 0.9300
C26 C27 1.367(4)
C27 H27 0.9300
C27 C28 1.369(4)
C28 H28 0.9300
C28 C29 1.389(4)
C29 H29 0.9300
C30 C31 1.393(3)
C30 C35 1.387(3)
C31 H31 0.9300
C31 C32 1.383(3)
C32 H32 0.9300
C32 C33 1.385(3)
C33 C34 1.390(3)
C33 C36 1.483(3)
C34 H34 0.9300
C34 C35 1.383(3)
C35 H35 0.9300
C36 C37 1.378(3)
C36 C41 1.389(3)
C37 H37 0.9300
C37 C38 1.386(3)
C38 H38 0.9300
C38 C39 1.395(4)
C39 C40 1.366(4)
C40 H40 0.9300
C40 C41 1.385(3)
C41 H41 0.9300
C42 H42A 0.9600
C42 H42B 0.9600
C42 H42C 0.9600

loop_
_geom_torsion_atom_site_label_1
_geom_torsion_atom_site_label_2
_geom_torsion_atom_site_label_3
_geom_torsion_atom_site_label_4
_geom_torsion
O1 C14 C15 C16 -179.4(2)
O2 C39 C40 C41 178.6(2)
N1 C1 C2 N2 -12.7(3)
N1 C1 C2 C18 167.8(2)
N1 C1 C5 C6 -29.7(3)
N1 C1 C5 C10 145.7(2)
N1 C4 C30 C31 144.2(2)
N1 C4 C30 C35 -28.5(3)
N2 C2 C18 C19 134.1(2)
N2 C2 C18 C23 -44.8(3)
N2 C3 C4 N1 -13.2(3)
N2 C3 C4 C30 165.1(2)
N2 C3 C24 C25 -50.0(3)
N2 C3 C24 C29 127.6(2)
C1 N1 C4 C3 6.6(3)
C1 N1 C4 C30 -171.90(18)
C1 C2 C18 C19 -46.4(3)
C1 C2 C18 C23 134.6(3)
C1 C5 C6 C7 175.9(2)
C1 C5 C10 C9 -174.2(2)
C2 N2 C3 C4 6.6(3)
C2 N2 C3 C24 -172.78(19)
C2 C1 C5 C6 151.8(2)
C2 C1 C5 C10 -32.8(3)
C2 C18 C19 C20 -179.8(3)
C2 C18 C23 C22 -178.1(2)
C3 N2 C2 C1 6.2(3)
C3 N2 C2 C18 -174.35(18)
C3 C4 C30 C31 -34.2(3)
C3 C4 C30 C35 153.1(2)
C3 C24 C25 C26 178.3(2)
C3 C24 C29 C28 -177.5(2)
C4 N1 C1 C2 6.0(3)
C4 N1 C1 C5 -172.61(18)
C4 C3 C24 C25 130.7(2)
C4 C3 C24 C29 -51.7(3)
C4 C30 C31 C32 -171.3(2)
C4 C30 C35 C34 172.2(2)
C5 C1 C2 N2 165.71(19)
C5 C1 C2 C18 -13.7(3)
C5 C6 C7 C8 -2.0(4)
C6 C5 C10 C9 1.3(3)
C6 C7 C8 C9 2.1(3)
C6 C7 C8 C11 -177.6(2)
C7 C8 C9 C10 -0.6(3)
C7 C8 C11 C12 31.3(3)
C7 C8 C11 C16 -148.2(2)
C8 C9 C10 C5 -1.1(3)
C8 C11 C12 C13 -179.0(2)
C8 C11 C16 C15 179.9(2)
C9 C8 C11 C12 -148.4(2)
C9 C8 C11 C16 32.1(3)
C10 C5 C6 C7 0.3(3)
C11 C8 C9 C10 179.16(19)
C11 C12 C13 C14 -0.8(4)
C12 C11 C16 C15 0.4(3)
C12 C13 C14 O1 -179.7(2)
C12 C13 C14 C15 0.0(4)
C13 C14 C15 C16 0.9(4)
C14 C15 C16 C11 -1.1(4)
C16 C11 C12 C13 0.6(4)
C17 O1 C14 C13 -8.7(4)
C17 O1 C14 C15 171.6(2)
C18 C19 C20 C21 -1.8(5)
C19 C18 C23 C22 3.0(4)
C19 C20 C21 C22 2.5(5)
C20 C21 C22 C23 -0.4(5)
C21 C22 C23 C18 -2.4(5)
C23 C18 C19 C20 -0.8(4)
C24 C3 C4 N1 166.0(2)
C24 C3 C4 C30 -15.6(3)
C24 C25 C26 C27 -0.7(4)
C25 C24 C29 C28 0.1(4)
C25 C26 C27 C28 -0.1(4)
C26 C27 C28 C29 0.9(5)
C27 C28 C29 C24 -0.9(4)
C29 C24 C25 C26 0.7(4)
C30 C31 C32 C33 -0.3(4)
C31 C30 C35 C34 -0.9(4)
C31 C32 C33 C34 -1.7(3)
C31 C32 C33 C36 176.5(2)
C32 C33 C34 C35 2.5(3)
C32 C33 C36 C37 41.0(3)
C32 C33 C36 C41 -137.2(2)
C33 C34 C35 C30 -1.2(4)
C33 C36 C37 C38 -179.3(2)
C33 C36 C41 C40 179.2(2)
C34 C33 C36 C37 -140.8(2)
C34 C33 C36 C41 40.9(3)
C35 C30 C31 C32 1.6(3)
C36 C33 C34 C35 -175.8(2)
C36 C37 C38 C39 0.0(4)
C37 C36 C41 C40 0.9(4)
C37 C38 C39 O2 -178.7(3)
C37 C38 C39 C40 1.2(4)
C38 C39 C40 C41 -1.3(4)
C39 C40 C41 C36 0.2(4)
C41 C36 C37 C38 -1.0(4)
C42 O2 C39 C38 0.0(5)
C42 O2 C39 C40 -179.9(3)
